data_4505349
loop_
_publ_author_name
'Draper, Neil D.'
'Batchelor, Raymond J.'
'Leznoff, Daniel B.'

_publ_section_title
;
 Tuning the Structures of Mercury Cyanide-Based Coordination Polymers with
 Transition Metal Cations
;
_journal_issue 3
_journal_name_full 'Crystal Growth &amp; Design'
_journal_page_first 621
_journal_paper_doi 10.1021/cg034248m
_journal_volume 4
_journal_year 2004
_chemical_compound_source
;
?
;
_chemical_formula_moiety 'C54 H32 Cl4 Cu2 Hg3 N14'
_chemical_formula_sum 'C54 H32 Cl4 Cu2 Hg3 N14'
_chemical_formula_weight 1747.6
_space_group_IT_number 2
_symmetry_cell_setting triclinic
_symmetry_space_group_name_Hall '-P 1'
_symmetry_space_group_name_H-M 'P -1'
_audit_creation_date 03-19-11
_audit_creation_method CRYSTALS_ver_12-03-99
_cell_angle_alpha 69.811(17)
_cell_angle_beta 77.55(2)
_cell_angle_gamma 82.228(18)
_cell_formula_units_Z 1
_cell_length_a 10.339(2)
_cell_length_b 10.911(2)
_cell_length_c 12.723(3)
_cell_measurement_reflns_used 16
_cell_measurement_temperature 293
_cell_measurement_theta_max 17.5
_cell_measurement_theta_min 15
_cell_volume 1312.5(5)
_computing_cell_refinement 'NRC DIFRAC'
_computing_data_collection 'NRC DIFRAC'
_computing_data_reduction 'NRCVAX DATRD2'
_computing_molecular_graphics Ortep-3
_computing_publication_material CRYSTALS
_computing_structure_refinement CRYSTALS
_computing_structure_solution 'SIR 92'
_diffrn_ambient_temperature 293
_diffrn_measured_fraction_theta_max 1.000
_diffrn_measurement_device_type
; 
Enraf-Nonius CAD4 
;
_diffrn_measurement_method \w/2\q
_diffrn_radiation_monochromator graphite
_diffrn_radiation_type 'Mo K\a'
_diffrn_radiation_wavelength 0.71073
_diffrn_reflns_av_R_equivalents 0.00
_diffrn_reflns_limit_h_max 13
_diffrn_reflns_limit_h_min -13
_diffrn_reflns_limit_k_max 14
_diffrn_reflns_limit_k_min 0
_diffrn_reflns_limit_l_max 16
_diffrn_reflns_limit_l_min -15
_diffrn_reflns_number 6826
_diffrn_reflns_theta_max 28.05
_diffrn_reflns_theta_min 2.02
_diffrn_standards_decay_% 1.404
_diffrn_standards_interval_count 42
_diffrn_standards_interval_time 150
_diffrn_standards_number 2
_exptl_absorpt_coefficient_mu 9.797
_exptl_absorpt_correction_T_max 0.2979
_exptl_absorpt_correction_T_min 0.0773
_exptl_absorpt_correction_type psi-scan
_exptl_crystal_colour ' green '
_exptl_crystal_density_diffrn 2.211
_exptl_crystal_description ' block '
_exptl_crystal_F_000 812.445
_exptl_crystal_size_max 0.43
_exptl_crystal_size_mid 0.29
_exptl_crystal_size_min 0.07
_refine_diff_density_max 1.66
_refine_diff_density_min -1.22
_refine_ls_extinction_method None
_refine_ls_goodness_of_fit_ref 1.4479
_refine_ls_number_parameters 350
_refine_ls_number_reflns 4065
_refine_ls_R_factor_gt 0.0306
_refine_ls_shift/su_max 0.000320
_refine_ls_structure_factor_coef F
_refine_ls_weighting_details
;
w = 1/(.150E-01*F +0.00 *\s^2^(F ) + 0.00 ) 
;
_refine_ls_weighting_scheme calc
_refine_ls_wR_factor_ref 0.0345
_reflns_limit_h_max 13
_reflns_limit_h_min -13
_reflns_limit_k_max 14
_reflns_limit_k_min -13
_reflns_limit_l_max 16
_reflns_limit_l_min 0
_reflns_number_gt 4065
_reflns_number_total 6379
_reflns_threshold_expression >2.50\s(I)
_cod_data_source_file cg034248msi20031205_091740.cif
_cod_data_source_block Cu(phen)Cl_cif
_cod_depositor_comments
;

2021-10-24
Formula fixed to be consistent with given Z
                 miguel
;
_cod_original_formula_weight 1747.6
_cod_original_formula_moiety ' C27 H16 Cl2 Cu1 Hg1.50 N7 '
_cod_original_cell_volume 1312.5
_cod_original_sg_symbol_H-M 'P -1 '
_cod_original_formula_sum ' C27 H16 Cl2 Cu1 Hg1.50 N7 '
_cod_database_code 4505349

loop_
_symmetry_equiv_pos_as_xyz
x,y,z
-x,-y,-z

loop_
_atom_site_label
_atom_site_type_symbol
_atom_site_fract_x
_atom_site_fract_y
_atom_site_fract_z
_atom_site_U_iso_or_equiv
_atom_site_occupancy
_atom_site_adp_type
HG1 HG 0.08138(3) 0.37269(3) 0.42962(2) 0.0507 1.0000 Uani
HG2 HG 0.5000 0.5000 1.0000 0.0523 1.0000 Uani
CU1 CU 0.70644(7) 0.02914(7) 1.22271(6) 0.0430 1.0000 Uani
CL1 CL 0.15062(15) 0.46465(18) 0.58190(13) 0.0541 1.0000 Uani
CL2 CL 0.57806(15) 0.18535(16) 1.10320(13) 0.0500 1.0000 Uani
N1 N -0.0603(8) 0.1271(8) 0.6076(6) 0.0918 1.0000 Uani
N2 N 0.2846(5) 0.5049(6) 0.2001(5) 0.0566 1.0000 Uani
N3 N 0.7069(7) 0.5814(7) 1.1083(6) 0.0793 1.0000 Uani
N4 N 0.6860(5) -0.0270(5) 1.4010(4) 0.0419 1.0000 Uani
N5 N 0.5795(5) -0.1106(5) 1.2671(4) 0.0419 1.0000 Uani
N6 N 0.8706(4) -0.0869(5) 1.1720(4) 0.0368 1.0000 Uani
N7 N 0.8484(5) 0.1498(5) 1.1935(4) 0.0443 1.0000 Uani
C1 C -0.0143(7) 0.2112(7) 0.5460(6) 0.0560 1.0000 Uani
C2 C 0.2090(6) 0.4638(6) 0.2822(5) 0.0468 1.0000 Uani
C3 C 0.6342(7) 0.5520(7) 1.0701(6) 0.0571 1.0000 Uani
C4 C 0.7408(6) 0.0152(6) 1.4670(6) 0.0481 1.0000 Uani
C5 C 0.7221(6) -0.0434(7) 1.5852(6) 0.0515 1.0000 Uani
C6 C 0.6443(6) -0.1465(7) 1.6371(5) 0.0492 1.0000 Uani
C7 C 0.5849(6) -0.1938(6) 1.5702(5) 0.0441 1.0000 Uani
C8 C 0.5016(6) -0.3016(6) 1.6168(5) 0.0499 1.0000 Uani
C9 C 0.4447(6) -0.3403(6) 1.5481(6) 0.0526 1.0000 Uani
C10 C 0.4673(5) -0.2786(6) 1.4284(5) 0.0435 1.0000 Uani
C11 C 0.4129(6) -0.3153(6) 1.3528(6) 0.0504 1.0000 Uani
C12 C 0.4441(6) -0.2525(7) 1.2397(6) 0.0566 1.0000 Uani
C13 C 0.5266(6) -0.1489(7) 1.1984(6) 0.0496 1.0000 Uani
C14 C 0.6091(5) -0.1304(5) 1.4531(5) 0.0375 1.0000 Uani
C15 C 0.5510(5) -0.1745(6) 1.3805(5) 0.0390 1.0000 Uani
C16 C 0.8805(6) -0.2059(6) 1.1637(5) 0.0459 1.0000 Uani
C17 C 1.0012(7) -0.2669(6) 1.1289(5) 0.0526 1.0000 Uani
C18 C 1.1154(6) -0.2062(6) 1.1059(5) 0.0499 1.0000 Uani
C19 C 1.1103(5) -0.0819(6) 1.1166(4) 0.0390 1.0000 Uani
C20 C 1.2236(6) -0.0091(7) 1.0953(5) 0.0479 1.0000 Uani
C21 C 1.2125(6) 0.1090(7) 1.1085(5) 0.0490 1.0000 Uani
C22 C 1.0864(6) 0.1694(6) 1.1415(5) 0.0454 1.0000 Uani
C23 C 1.0659(7) 0.2919(7) 1.1547(6) 0.0571 1.0000 Uani
C24 C 0.9404(7) 0.3415(7) 1.1857(7) 0.0668 1.0000 Uani
C25 C 0.8336(7) 0.2665(7) 1.2035(7) 0.0649 1.0000 Uani
C26 C 0.9856(5) -0.0270(6) 1.1500(4) 0.0371 1.0000 Uani
C27 C 0.9732(5) 0.1002(6) 1.1623(4) 0.0374 1.0000 Uani
H4 H 0.7946(6) 0.0877(6) 1.4317(6) 0.060(5) 1.0000 Uiso
H5 H 0.7636(6) -0.0105(7) 1.6288(6) 0.065(5) 1.0000 Uiso
H6 H 0.6306(6) -0.1866(7) 1.7175(5) 0.062(5) 1.0000 Uiso
H8 H 0.4874(6) -0.3469(6) 1.6965(5) 0.064(5) 1.0000 Uiso
H9 H 0.3868(6) -0.4098(6) 1.5808(6) 0.062(5) 1.0000 Uiso
H11 H 0.3537(6) -0.3835(6) 1.3816(6) 0.060(5) 1.0000 Uiso
H12 H 0.4092(6) -0.2795(7) 1.1886(6) 0.067(5) 1.0000 Uiso
H13 H 0.5465(6) -0.1043(7) 1.1188(6) 0.063(5) 1.0000 Uiso
H16 H 0.8016(6) -0.2505(6) 1.1819(5) 0.055(5) 1.0000 Uiso
H17 H 1.0036(7) -0.3512(6) 1.1219(5) 0.066(5) 1.0000 Uiso
H18 H 1.1983(6) -0.2472(6) 1.0823(5) 0.063(5) 1.0000 Uiso
H20 H 1.3091(6) -0.0452(7) 1.0712(5) 0.060(5) 1.0000 Uiso
H21 H 1.2902(6) 0.1534(7) 1.0960(5) 0.060(5) 1.0000 Uiso
H23 H 1.1399(7) 0.3418(7) 1.1413(6) 0.070(5) 1.0000 Uiso
H24 H 0.9263(7) 0.4247(7) 1.1962(7) 0.080(5) 1.0000 Uiso
H25 H 0.7462(7) 0.3014(7) 1.2235(7) 0.082(5) 1.0000 Uiso

loop_
_atom_site_aniso_label
_atom_site_aniso_U_11
_atom_site_aniso_U_22
_atom_site_aniso_U_33
_atom_site_aniso_U_23
_atom_site_aniso_U_13
_atom_site_aniso_U_12
Hg1 0.05030(15) 0.04840(17) 0.04809(15) -0.01120(12) 0.00085(11) -0.01394(12)
Hg2 0.0547(2) 0.0530(2) 0.0505(2) -0.01427(18) -0.00683(17) -0.01934(18)
Cu1 0.0358(4) 0.0352(4) 0.0543(4) -0.0063(3) -0.0074(3) -0.0131(3)
Cl1 0.0457(8) 0.0646(11) 0.0535(9) -0.0176(8) -0.0112(7) -0.0100(8)
Cl2 0.0442(8) 0.0429(9) 0.0544(8) -0.0067(7) -0.0066(7) -0.0031(7)
N1 0.109(6) 0.094(6) 0.076(5) -0.018(4) -0.022(4) -0.038(5)
N2 0.055(3) 0.057(4) 0.054(3) -0.015(3) -0.001(3) -0.011(3)
N3 0.081(5) 0.068(5) 0.101(5) -0.029(4) -0.035(4) -0.011(4)
N4 0.035(2) 0.042(3) 0.050(3) -0.016(2) -0.009(2) -0.005(2)
N5 0.036(2) 0.038(3) 0.048(3) -0.007(2) -0.007(2) -0.014(2)
N6 0.035(2) 0.034(3) 0.042(2) -0.009(2) -0.008(2) -0.010(2)
N7 0.037(3) 0.033(3) 0.058(3) -0.009(2) -0.005(2) -0.012(2)
C1 0.067(4) 0.050(4) 0.050(4) -0.010(3) -0.011(3) -0.014(4)
C2 0.046(3) 0.042(4) 0.053(4) -0.017(3) -0.007(3) -0.004(3)
C3 0.055(4) 0.053(4) 0.072(5) -0.027(4) -0.016(4) -0.007(3)
C4 0.041(3) 0.043(4) 0.061(4) -0.019(3) -0.007(3) -0.008(3)
C5 0.045(3) 0.056(4) 0.059(4) -0.025(3) -0.011(3) -0.004(3)
C6 0.044(3) 0.056(4) 0.046(3) -0.019(3) -0.007(3) 0.004(3)
C7 0.034(3) 0.039(3) 0.053(3) -0.010(3) -0.003(3) -0.000(3)
C8 0.043(3) 0.048(4) 0.047(3) -0.001(3) -0.003(3) -0.012(3)
C9 0.038(3) 0.037(4) 0.070(4) -0.004(3) 0.002(3) -0.013(3)
C10 0.031(3) 0.033(3) 0.058(4) -0.007(3) -0.005(3) -0.004(3)
C11 0.040(3) 0.039(4) 0.073(4) -0.014(3) -0.012(3) -0.013(3)
C12 0.047(4) 0.060(5) 0.074(5) -0.028(4) -0.024(3) -0.006(3)
C13 0.041(3) 0.049(4) 0.055(4) -0.010(3) -0.010(3) -0.010(3)
C14 0.030(3) 0.033(3) 0.046(3) -0.010(3) -0.002(2) -0.004(2)
C15 0.028(3) 0.033(3) 0.052(3) -0.012(3) -0.003(2) -0.001(2)
C16 0.044(3) 0.039(4) 0.050(3) -0.005(3) -0.011(3) -0.007(3)
C17 0.058(4) 0.034(3) 0.063(4) -0.014(3) -0.008(3) -0.000(3)
C18 0.047(4) 0.041(4) 0.053(4) -0.010(3) -0.006(3) 0.007(3)
C19 0.037(3) 0.039(3) 0.036(3) -0.004(3) -0.009(2) -0.005(3)
C20 0.035(3) 0.056(4) 0.048(3) -0.010(3) -0.008(3) -0.005(3)
C21 0.034(3) 0.059(4) 0.054(4) -0.011(3) -0.011(3) -0.014(3)
C22 0.044(3) 0.046(4) 0.047(3) -0.010(3) -0.011(3) -0.016(3)
C23 0.054(4) 0.052(4) 0.068(4) -0.019(4) -0.005(3) -0.026(3)
C24 0.066(5) 0.039(4) 0.097(6) -0.023(4) -0.005(4) -0.021(4)
C25 0.056(4) 0.047(4) 0.091(5) -0.026(4) -0.001(4) -0.012(4)
C26 0.039(3) 0.033(3) 0.035(3) -0.003(2) -0.010(2) -0.009(3)
C27 0.039(3) 0.035(3) 0.036(3) -0.006(2) -0.010(2) -0.009(3)

loop_
_atom_type_symbol
_atom_type_scat_dispersion_real
_atom_type_scat_dispersion_imag
_atom_type_scat_Cromer_Mann_a1
_atom_type_scat_Cromer_Mann_b1
_atom_type_scat_Cromer_Mann_a2
_atom_type_scat_Cromer_Mann_b2
_atom_type_scat_Cromer_Mann_a3
_atom_type_scat_Cromer_Mann_b3
_atom_type_scat_Cromer_Mann_a4
_atom_type_scat_Cromer_Mann_b4
_atom_type_scat_Cromer_Mann_c
_atom_type_scat_source
'Hg  ' -3.0840 9.2230 20.6809 0.5450 19.0417 8.4484 21.6575 1.5729 5.9676 38.3246 12.6089 International_Tables_Vol_IV_Table_2.2B
'Cu  ' 0.2630 1.2660 13.3380 3.5828 7.1676 0.2470 5.6158 11.3966 1.6735 64.8126 1.1910 International_Tables_Vol_IV_Table_2.2B
'Cl  ' 0.1484 0.1585 11.4604 0.0104 7.1964 1.1662 6.2556 18.5194 1.6455 47.7784 -9.5574 International_Tables_Vol_IV_Table_2.2B
'N   ' 0.0061 0.0033 12.2126 0.0057 3.1322 9.8933 2.0125 28.9975 1.1663 0.5826 -11.5290 International_Tables_Vol_IV_Table_2.2B
'C   ' 0.0033 0.0016 2.3100 20.8439 1.0200 10.2075 1.5886 0.5687 0.8650 51.6512 0.2156 International_Tables_Vol_IV_Table_2.2B
'H   ' 0.0000 0.0000 0.4930 10.5109 0.3229 26.1257 0.1402 3.1424 0.0408 57.7997 0.0030 International_Tables_Vol_IV_Table_2.2B

loop_
_geom_angle_atom_site_label_1
_geom_angle_site_symmetry_1
_geom_angle_atom_site_label_2
_geom_angle_atom_site_label_3
_geom_angle_site_symmetry_3
_geom_angle
_geom_angle_publ_flag
Cl1 . Hg1 Cl1 2_566 91.98(4) yes
Cl1 . Hg1 C1 . 97.74(18) yes
Cl1 2_566 Hg1 C1 . 93.7(2) yes
Cl1 . Hg1 C2 . 101.74(17) yes
Cl1 2_566 Hg1 C2 . 104.16(18) yes
C1 . Hg1 C2 . 152.9(3) yes
C3 . Hg2 C3 2_667 179.994 yes
Cl2 . Cu1 N4 . 128.75(14) yes
Cl2 . Cu1 N5 . 94.22(14) yes
N4 . Cu1 N5 . 80.92(19) yes
Cl2 . Cu1 N6 . 126.26(13) yes
N4 . Cu1 N6 . 105.00(18) yes
N5 . Cu1 N6 . 94.17(19) yes
Cl2 . Cu1 N7 . 93.98(15) yes
N4 . Cu1 N7 . 93.74(19) yes
N5 . Cu1 N7 . 171.8(2) yes
N6 . Cu1 N7 . 81.14(19) yes
Hg1 . Cl1 Hg1 2_566 88.02(4) yes
Cu1 . N4 C4 . 131.6(4) yes
Cu1 . N4 C14 . 110.9(4) yes
C4 . N4 C14 . 117.4(5) yes
Cu1 . N5 C13 . 127.4(4) yes
Cu1 . N5 C15 . 114.2(4) yes
C13 . N5 C15 . 118.3(5) yes
Cu1 . N6 C16 . 131.6(4) yes
Cu1 . N6 C26 . 111.0(4) yes
C16 . N6 C26 . 117.3(5) yes
Cu1 . N7 C25 . 127.2(5) yes
Cu1 . N7 C27 . 114.2(4) yes
C25 . N7 C27 . 118.6(5) yes
Hg1 . C1 N1 . 177.7(7) yes
Hg1 . C2 N2 . 174.6(6) yes
Hg2 . C3 N3 . 179.4(7) yes
N4 . C4 C5 . 122.4(6) yes
N4 . C4 H4 . 118.3(4) no
C5 . C4 H4 . 119.2(4) no
C4 . C5 C6 . 120.0(6) yes
C4 . C5 H5 . 119.6(4) no
C6 . C5 H5 . 120.5(4) no
C5 . C6 C7 . 119.2(6) yes
C5 . C6 H6 . 120.5(4) no
C7 . C6 H6 . 120.3(4) no
C6 . C7 C8 . 123.4(6) yes
C6 . C7 C14 . 117.3(6) yes
C8 . C7 C14 . 119.4(6) yes
C7 . C8 C9 . 120.5(6) yes
C7 . C8 H8 . 119.5(4) no
C9 . C8 H8 . 120.0(4) no
C8 . C9 C10 . 121.8(6) yes
C8 . C9 H9 . 119.4(4) no
C10 . C9 H9 . 118.9(3) no
C9 . C10 C11 . 124.4(6) yes
C9 . C10 C15 . 118.7(5) yes
C11 . C10 C15 . 116.8(6) yes
C10 . C11 C12 . 119.7(6) yes
C10 . C11 H11 . 119.7(4) no
C12 . C11 H11 . 120.6(4) no
C11 . C12 C13 . 120.3(6) yes
C11 . C12 H12 . 119.5(4) no
C13 . C12 H12 . 120.3(4) no
N5 . C13 C12 . 121.9(6) yes
N5 . C13 H13 . 118.5(3) no
C12 . C13 H13 . 119.6(4) no
N4 . C14 C7 . 123.7(5) yes
N4 . C14 C15 . 116.5(5) yes
C7 . C14 C15 . 119.7(5) yes
N5 . C15 C10 . 122.9(5) yes
N5 . C15 C14 . 117.2(5) yes
C10 . C15 C14 . 119.9(5) yes
N6 . C16 C17 . 122.6(6) yes
N6 . C16 H16 . 118.3(3) no
C17 . C16 H16 . 119.1(4) no
C16 . C17 C18 . 119.9(6) yes
C16 . C17 H17 . 119.9(4) no
C18 . C17 H17 . 120.2(4) no
C17 . C18 C19 . 119.6(6) yes
C17 . C18 H18 . 120.4(4) no
C19 . C18 H18 . 120.0(4) no
C18 . C19 C20 . 124.6(6) yes
C18 . C19 C26 . 116.9(5) yes
C20 . C19 C26 . 118.5(5) yes
C19 . C20 C21 . 121.8(6) yes
C19 . C20 H20 . 119.1(4) no
C21 . C20 H20 . 119.1(4) no
C20 . C21 C22 . 121.5(5) yes
C20 . C21 H21 . 119.5(4) no
C22 . C21 H21 . 119.0(3) no
C21 . C22 C23 . 125.1(6) yes
C21 . C22 C27 . 117.9(6) yes
C23 . C22 C27 . 117.0(6) yes
C22 . C23 C24 . 120.5(6) yes
C22 . C23 H23 . 119.5(4) no
C24 . C23 H23 . 120.0(4) no
C23 . C24 C25 . 118.7(7) yes
C23 . C24 H24 . 120.6(4) no
C25 . C24 H24 . 120.7(5) no
N7 . C25 C24 . 122.9(7) yes
N7 . C25 H25 . 118.2(4) no
C24 . C25 H25 . 118.9(5) no
N6 . C26 C19 . 123.8(5) yes
N6 . C26 C27 . 116.5(5) yes
C19 . C26 C27 . 119.8(5) yes
N7 . C27 C22 . 122.3(5) yes
N7 . C27 C26 . 117.1(5) yes
C22 . C27 C26 . 120.5(5) yes

loop_
_geom_bond_atom_site_label_1
_geom_bond_atom_site_label_2
_geom_bond_site_symmetry_2
_geom_bond_distance
_geom_bond_publ_flag
Hg1 Cl1 . 2.7217(15) yes
Hg1 Cl1 2_566 2.7831(17) yes
Hg1 C1 . 2.077(7) yes
Hg1 C2 . 2.061(7) yes
Hg2 C3 . 2.034(7) yes
Hg2 C3 2_667 2.034(7) yes
Cu1 Cl2 . 2.3340(17) yes
Cu1 N4 . 2.105(5) yes
Cu1 N5 . 1.998(4) yes
Cu1 N6 . 2.100(5) yes
Cu1 N7 . 1.994(4) yes
N1 C1 . 1.069(9) yes
N2 C2 . 1.150(8) yes
N3 C3 . 1.112(8) yes
N4 C4 . 1.335(7) yes
N4 C14 . 1.358(7) yes
N5 C13 . 1.326(7) yes
N5 C15 . 1.354(7) yes
N6 C16 . 1.328(8) yes
N6 C26 . 1.363(7) yes
N7 C25 . 1.308(8) yes
N7 C27 . 1.362(7) yes
C4 C5 . 1.398(9) yes
C4 H4 . 0.950 no
C5 C6 . 1.361(9) yes
C5 H5 . 0.950 no
C6 C7 . 1.408(8) yes
C6 H6 . 0.950 no
C7 C8 . 1.432(8) yes
C7 C14 . 1.391(8) yes
C8 C9 . 1.354(9) yes
C8 H8 . 0.950 no
C9 C10 . 1.417(9) yes
C9 H9 . 0.950 no
C10 C11 . 1.400(8) yes
C10 C15 . 1.404(8) yes
C11 C12 . 1.350(9) yes
C11 H11 . 0.950 no
C12 C13 . 1.392(9) yes
C12 H12 . 0.950 no
C13 H13 . 0.950 no
C14 C15 . 1.439(8) yes
C16 C17 . 1.392(9) yes
C16 H16 . 0.950 no
C17 C18 . 1.360(9) yes
C17 H17 . 0.950 no
C18 C19 . 1.402(8) yes
C18 H18 . 0.950 no
C19 C20 . 1.429(8) yes
C19 C26 . 1.391(8) yes
C20 C21 . 1.343(9) yes
C20 H20 . 0.950 no
C21 C22 . 1.426(9) yes
C21 H21 . 0.950 no
C22 C23 . 1.387(9) yes
C22 C27 . 1.406(7) yes
C23 C24 . 1.37(1) yes
C23 H23 . 0.950 no
C24 C25 . 1.395(9) yes
C24 H24 . 0.950 no
C25 H25 . 0.950 no
C26 C27 . 1.435(8) yes
